data_7222119
loop_
_publ_author_name
'Wibbelmann, C.'
'Brocker, W.'
'Eisenmann, B.'
'Schaefer, H.'

_publ_section_title
;
 Kristallstruktur und Schwingungsspektrum des
 Praseodym-ortho-Thiophosphates Pr P S4
;
_journal_name_full
;
Zeitschrift fuer Naturforschung, Teil A. Physikalische Chemie, Kosmophysik
;
_journal_page_first 190
_journal_page_last 194
_journal_volume 39
_journal_year 1984
_chemical_formula_sum 'P Pr S4'
_chemical_name_systematic 'Pr (P S4)'
_space_group_IT_number 142
_symmetry_space_group_name_Hall '-I 4bd 2c'
_symmetry_space_group_name_H-M 'I 41/a c d :2'
_cell_angle_alpha 90
_cell_angle_beta 90
_cell_angle_gamma 90
_cell_formula_units_Z 16
_cell_length_a 10.914
_cell_length_b 10.914
_cell_length_c 19.361
_cell_volume 2306.193
_citation_journal_id_ASTM ZTAKDZ
_cod_data_source_file Wibbelmann_ZTAKDZ_1984_1234.cif
_cod_data_source_block P1Pr1S4
_cod_original_formula_sum 'P1 Pr1 S4'
_cod_database_code 7222119

loop_
_symmetry_equiv_pos_as_xyz
x,y,z
-y+1/4,x+3/4,z+1/4
-x+1/2,-y,z+1/2
y+1/4,-x+1/4,z+3/4
x,-y,-z+1/2
y+1/4,x+3/4,-z+3/4
-x+1/2,y,-z
-y+1/4,-x+1/4,-z+1/4
-x,-y,-z
y-1/4,-x-3/4,-z-1/4
x-1/2,y,-z-1/2
-y-1/4,x-1/4,-z-3/4
-x,y,z-1/2
-y-1/4,-x-3/4,z-3/4
x-1/2,-y,z
y-1/4,x-1/4,z-1/4
x+1/2,y+1/2,z+1/2
-y+3/4,x+5/4,z+3/4
-x+1,-y+1/2,z+1
y+3/4,-x+3/4,z+5/4
x+1/2,-y+1/2,-z+1
y+3/4,x+5/4,-z+5/4
-x+1,y+1/2,-z+1/2
-y+3/4,-x+3/4,-z+3/4
-x+1/2,-y+1/2,-z+1/2
y+1/4,-x-1/4,-z+1/4
x,y+1/2,-z
-y+1/4,x+1/4,-z-1/4
-x+1/2,y+1/2,z
-y+1/4,-x-1/4,z-1/4
x,-y+1/2,z+1/2
y+1/4,x+1/4,z+1/4

loop_
_atom_site_label
_atom_site_type_symbol
_atom_site_fract_x
_atom_site_fract_y
_atom_site_fract_z
_atom_site_occupancy
_atom_site_U_iso_or_equiv
S1 S-2 0.2482 0.3197 0.9133 1 0.0
P1 P+5 0.0375 0 0.25 1 0.0
Pr1 Pr+3 0 0.25 0.125 1 0.0
Pr2 Pr+3 0 0.25 0.375 1 0.0
S2 S-2 0.0923 0.1117 0.0025 1 0.0
